data_4032841
loop_
_publ_author_name
'Li, Ting'
'Fu, Chen'
'Ma, Qinge'
'Sang, Zhipei'
'Yang, Yuhan'
'Yang, Hao'
'Lv, Rongrong'
'Li, Bo'

_publ_section_title
;
 Cobalt/Copper-Cocatalyzed Synthesis of Imidazo[1,2-a:3,4-a']dipyridiniums
 from 2H-[1,2'-Bipyridin]-2-ones and 2-Bromoacetophenones.
;
_journal_issue 19
_journal_name_full 'The Journal of organic chemistry'
_journal_page_first 10263
_journal_page_last 10270
_journal_paper_doi 10.1021/acs.joc.7b01742
_journal_volume 82
_journal_year 2017
_chemical_formula_moiety 'C19 H14 N2 O2'
_chemical_formula_sum 'C19 H14 N2 O2'
_chemical_formula_weight 302.32
_chemical_name_systematic
; 
 ? 
;
_space_group_IT_number 2
_symmetry_cell_setting triclinic
_symmetry_space_group_name_Hall '-P 1'
_symmetry_space_group_name_H-M 'P -1'
_atom_sites_solution_hydrogens geom
_atom_sites_solution_primary direct
_atom_sites_solution_secondary difmap
_audit_creation_method SHELXL-97
_cell_angle_alpha 115.468(9)
_cell_angle_beta 91.873(7)
_cell_angle_gamma 97.603(7)
_cell_formula_units_Z 2
_cell_length_a 4.5484(4)
_cell_length_b 12.7871(12)
_cell_length_c 13.9287(14)
_cell_measurement_reflns_used 5351
_cell_measurement_temperature 173(2)
_cell_measurement_theta_max 28.9352
_cell_measurement_theta_min 2.6671
_cell_volume 721.31(13)
_computing_structure_refinement 'SHELXL-97 (Sheldrick, 1997)'
_computing_structure_solution 'SHELXS-97 (Sheldrick, 1990)'
_diffrn_ambient_temperature 173(2)
_diffrn_measured_fraction_theta_full 0.997
_diffrn_measured_fraction_theta_max 0.997
_diffrn_measurement_device_type 'CCD area detector'
_diffrn_measurement_method 'phi and omega scans'
_diffrn_radiation_monochromator graphite
_diffrn_radiation_source 'fine-focus sealed tube'
_diffrn_radiation_type MoK\a
_diffrn_radiation_wavelength 0.71073
_diffrn_reflns_av_R_equivalents 0.0555
_diffrn_reflns_av_sigmaI/netI 0.0915
_diffrn_reflns_limit_h_max 5
_diffrn_reflns_limit_h_min -5
_diffrn_reflns_limit_k_max 15
_diffrn_reflns_limit_k_min -11
_diffrn_reflns_limit_l_max 14
_diffrn_reflns_limit_l_min -17
_diffrn_reflns_number 5756
_diffrn_reflns_theta_full 25.99
_diffrn_reflns_theta_max 25.99
_diffrn_reflns_theta_min 3.26
_exptl_absorpt_coefficient_mu 0.092
_exptl_absorpt_correction_T_max 1.00000
_exptl_absorpt_correction_T_min 0.92997
_exptl_absorpt_correction_type multi-scan
_exptl_crystal_colour red
_exptl_crystal_density_diffrn 1.392
_exptl_crystal_density_method 'not measured'
_exptl_crystal_description block
_exptl_crystal_F_000 316
_exptl_crystal_size_max 0.11
_exptl_crystal_size_mid 0.10
_exptl_crystal_size_min 0.09
_refine_diff_density_max 0.193
_refine_diff_density_min -0.249
_refine_diff_density_rms 0.059
_refine_ls_extinction_method none
_refine_ls_goodness_of_fit_ref 0.922
_refine_ls_hydrogen_treatment constr
_refine_ls_matrix_type full
_refine_ls_number_parameters 208
_refine_ls_number_reflns 2837
_refine_ls_number_restraints 0
_refine_ls_restrained_S_all 0.922
_refine_ls_R_factor_all 0.1193
_refine_ls_R_factor_gt 0.0639
_refine_ls_shift/su_max 0.005
_refine_ls_shift/su_mean 0.001
_refine_ls_structure_factor_coef Fsqd
_refine_ls_weighting_details 'calc w=1/[\s^2^(Fo^2^)+(0.1000P)^2^+0.0000P] where P=(Fo^2^+2Fc^2^)/3'
_refine_ls_weighting_scheme calc
_refine_ls_wR_factor_gt 0.1533
_refine_ls_wR_factor_ref 0.1965
_reflns_number_gt 1622
_reflns_number_total 2837
_reflns_threshold_expression >2sigma(I)
_cod_data_source_file jo7b01742_si_002.cif
_cod_data_source_block p
_cod_depositor_comments
;
The following automatic conversions were performed:

'_symmetry_cell_setting' value 'Triclinic' changed to 'triclinic'
according to
/home/data/users/saulius/crontab/automatic-downloads/rss-feeds/ACS/lib/dictionaries/cif_core.dic
dictionary named 'cif_core.dic' version 2.4.2 from 2011-04-26.

Automatic conversion script
Id: cif_fix_values 4973 2017-02-22 13:04:09Z antanas 

 Adding full bibliography for 4032841.cif.
;
_cod_original_cell_volume 721.31(12)
_cod_original_sg_symbol_H-M P-1
_cod_database_code 4032841

loop_
_symmetry_equiv_pos_as_xyz
'x, y, z'
'-x, -y, -z'

loop_
_atom_site_label
_atom_site_type_symbol
_atom_site_fract_x
_atom_site_fract_y
_atom_site_fract_z
_atom_site_U_iso_or_equiv
_atom_site_adp_type
_atom_site_occupancy
_atom_site_symmetry_multiplicity
_atom_site_calc_flag
_atom_site_refinement_flags
N1 N 0.6166(5) 0.20806(18) 0.38816(16) 0.0375(6) Uani 1 1 d .
O1 O 0.7082(5) 0.38557(18) 0.53769(16) 0.0614(7) Uani 1 1 d .
C1 C 0.7674(6) 0.2859(3) 0.4928(2) 0.0433(7) Uani 1 1 d .
N2 N 0.3317(5) 0.14073(19) 0.23510(16) 0.0382(6) Uani 1 1 d .
O2 O 0.2994(5) -0.08239(19) 0.05431(15) 0.0685(7) Uani 1 1 d .
C2 C 0.9691(6) 0.2334(3) 0.5287(2) 0.0480(8) Uani 1 1 d .
H2A H 1.0781 0.2775 0.5950 0.058 Uiso 1 1 calc R
C3 C 1.0125(6) 0.1204(3) 0.4704(2) 0.0483(8) Uani 1 1 d .
H3A H 1.1537 0.0915 0.4979 0.058 Uiso 1 1 calc R
C4 C 0.8554(6) 0.0465(3) 0.3718(2) 0.0446(7) Uani 1 1 d .
H4A H 0.8857 -0.0309 0.3351 0.054 Uiso 1 1 calc R
C5 C 0.6532(5) 0.0910(2) 0.32966(19) 0.0381(7) Uani 1 1 d .
C6 C 0.4660(6) 0.0460(2) 0.2324(2) 0.0406(7) Uani 1 1 d .
C7 C 0.4160(6) -0.0671(3) 0.1418(2) 0.0453(7) Uani 1 1 d .
C11 C 0.1338(6) 0.1459(3) 0.1617(2) 0.0468(8) Uani 1 1 d .
H11A H 0.0747 0.0805 0.0967 0.056 Uiso 1 1 calc R
C12 C 0.0235(6) 0.2469(3) 0.1842(2) 0.0504(8) Uani 1 1 d .
H12A H -0.1117 0.2503 0.1344 0.060 Uiso 1 1 calc R
C13 C 0.1113(6) 0.3447(3) 0.2806(2) 0.0518(8) Uani 1 1 d .
H13A H 0.0345 0.4133 0.2951 0.062 Uiso 1 1 calc R
C14 C 0.3109(6) 0.3414(3) 0.3552(2) 0.0465(7) Uani 1 1 d .
H14A H 0.3707 0.4069 0.4200 0.056 Uiso 1 1 calc R
C15 C 0.4199(6) 0.2382(2) 0.3310(2) 0.0383(7) Uani 1 1 d .
C21 C 0.5008(6) -0.1690(2) 0.1546(2) 0.0422(7) Uani 1 1 d .
C22 C 0.6557(7) -0.2461(3) 0.0778(2) 0.0528(8) Uani 1 1 d .
H22A H 0.7125 -0.2316 0.0206 0.063 Uiso 1 1 calc R
C23 C 0.7258(8) -0.3442(3) 0.0861(3) 0.0623(9) Uani 1 1 d .
H23A H 0.8352 -0.3933 0.0354 0.075 Uiso 1 1 calc R
C24 C 0.6367(6) -0.3709(2) 0.1681(2) 0.0480(8) Uani 1 1 d .
C25 C 0.4781(6) -0.2956(3) 0.2431(2) 0.0492(8) Uani 1 1 d .
H25A H 0.4146 -0.3121 0.2986 0.059 Uiso 1 1 calc R
C26 C 0.4121(6) -0.1961(2) 0.2371(2) 0.0454(7) Uani 1 1 d .
H26A H 0.3067 -0.1464 0.2890 0.055 Uiso 1 1 calc R
C31 C 0.7141(8) -0.4784(3) 0.1763(3) 0.0740(11) Uani 1 1 d .
H31A H 0.6356 -0.4825 0.2380 0.111 Uiso 1 1 calc R
H31B H 0.9269 -0.4734 0.1830 0.111 Uiso 1 1 calc R
H31C H 0.6292 -0.5475 0.1133 0.111 Uiso 1 1 calc R

loop_
_atom_site_aniso_label
_atom_site_aniso_U_11
_atom_site_aniso_U_22
_atom_site_aniso_U_33
_atom_site_aniso_U_23
_atom_site_aniso_U_13
_atom_site_aniso_U_12
N1 0.0440(13) 0.0334(13) 0.0335(12) 0.0133(10) 0.0007(10) 0.0070(10)
O1 0.0781(15) 0.0405(13) 0.0492(12) 0.0049(10) -0.0084(11) 0.0118(11)
C1 0.0465(16) 0.0407(17) 0.0350(14) 0.0112(13) -0.0007(12) 0.0011(13)
N2 0.0450(13) 0.0356(13) 0.0323(12) 0.0142(10) -0.0001(10) 0.0044(10)
O2 0.1093(18) 0.0508(14) 0.0372(12) 0.0122(10) -0.0134(12) 0.0156(13)
C2 0.0555(18) 0.0482(18) 0.0341(15) 0.0142(13) -0.0068(13) 0.0038(14)
C3 0.0474(17) 0.057(2) 0.0440(16) 0.0268(15) 0.0006(13) 0.0058(14)
C4 0.0492(17) 0.0409(17) 0.0402(15) 0.0141(13) 0.0014(13) 0.0097(13)
C5 0.0420(15) 0.0398(16) 0.0328(14) 0.0156(12) 0.0067(12) 0.0082(13)
C6 0.0489(16) 0.0355(15) 0.0363(14) 0.0149(12) 0.0010(12) 0.0073(13)
C7 0.0549(17) 0.0406(16) 0.0337(15) 0.0102(13) 0.0029(13) 0.0081(14)
C11 0.0553(18) 0.0497(19) 0.0363(15) 0.0217(14) -0.0032(13) 0.0036(14)
C12 0.0580(18) 0.0509(19) 0.0458(17) 0.0239(15) -0.0034(14) 0.0136(15)
C13 0.0580(19) 0.0461(19) 0.0555(18) 0.0255(15) 0.0005(15) 0.0126(15)
C14 0.0560(18) 0.0379(17) 0.0429(16) 0.0155(13) 0.0005(13) 0.0072(14)
C15 0.0439(15) 0.0357(15) 0.0345(14) 0.0150(12) 0.0020(12) 0.0055(12)
C21 0.0511(16) 0.0331(15) 0.0324(14) 0.0064(12) -0.0024(12) 0.0034(12)
C22 0.069(2) 0.0479(19) 0.0386(16) 0.0152(14) 0.0112(15) 0.0115(16)
C23 0.079(2) 0.048(2) 0.0523(19) 0.0109(16) 0.0090(17) 0.0234(18)
C24 0.0536(17) 0.0366(16) 0.0473(17) 0.0137(14) -0.0068(14) 0.0053(13)
C25 0.0541(18) 0.0454(18) 0.0478(17) 0.0209(15) 0.0004(14) 0.0060(14)
C26 0.0514(17) 0.0421(17) 0.0412(16) 0.0156(14) 0.0078(13) 0.0113(14)
C31 0.097(3) 0.046(2) 0.077(2) 0.0250(18) -0.008(2) 0.0156(19)

loop_
_atom_type_symbol
_atom_type_description
_atom_type_scat_dispersion_real
_atom_type_scat_dispersion_imag
_atom_type_scat_source
C C 0.0033 0.0016 'International Tables Vol C Tables 4.2.6.8 and 6.1.1.4'
H H 0.0000 0.0000 'International Tables Vol C Tables 4.2.6.8 and 6.1.1.4'
N N 0.0061 0.0033 'International Tables Vol C Tables 4.2.6.8 and 6.1.1.4'
O O 0.0106 0.0060 'International Tables Vol C Tables 4.2.6.8 and 6.1.1.4'

loop_
_geom_angle_atom_site_label_1
_geom_angle_atom_site_label_2
_geom_angle_atom_site_label_3
_geom_angle
C15 N1 C5 110.0(2)
C15 N1 C1 125.3(2)
C5 N1 C1 124.7(2)
O1 C1 C2 128.8(3)
O1 C1 N1 118.5(2)
C2 C1 N1 112.7(2)
C11 N2 C15 119.8(2)
C11 N2 C6 130.3(2)
C15 N2 C6 109.8(2)
C3 C2 C1 122.7(3)
C2 C3 C4 123.0(3)
C5 C4 C3 118.2(3)
N1 C5 C4 118.5(2)
N1 C5 C6 106.9(2)
C4 C5 C6 134.5(2)
C5 C6 N2 106.0(2)
C5 C6 C7 131.6(2)
N2 C6 C7 122.3(2)
O2 C7 C6 121.9(3)
O2 C7 C21 119.3(2)
C6 C7 C21 118.8(2)
N2 C11 C12 119.8(3)
C11 C12 C13 120.4(3)
C14 C13 C12 120.6(3)
C15 C14 C13 118.1(3)
C14 C15 N1 131.5(2)
C14 C15 N2 121.3(2)
N1 C15 N2 107.2(2)
C26 C21 C22 117.8(3)
C26 C21 C7 122.4(2)
C22 C21 C7 119.6(3)
C23 C22 C21 120.5(3)
C22 C23 C24 121.5(3)
C25 C24 C23 118.0(3)
C25 C24 C31 121.0(3)
C23 C24 C31 121.0(3)
C24 C25 C26 121.1(3)
C25 C26 C21 121.1(3)

loop_
_geom_bond_atom_site_label_1
_geom_bond_atom_site_label_2
_geom_bond_distance
N1 C15 1.376(3)
N1 C5 1.400(3)
N1 C1 1.447(3)
O1 C1 1.227(3)
C1 C2 1.401(4)
N2 C11 1.368(3)
N2 C15 1.378(3)
N2 C6 1.414(3)
O2 C7 1.237(3)
C2 C3 1.366(4)
C3 C4 1.390(4)
C4 C5 1.380(4)
C5 C6 1.420(3)
C6 C7 1.436(4)
C7 C21 1.486(4)
C11 C12 1.362(4)
C12 C13 1.384(4)
C13 C14 1.375(4)
C14 C15 1.379(4)
C21 C26 1.392(4)
C21 C22 1.393(4)
C22 C23 1.384(4)
C23 C24 1.384(4)
C24 C25 1.381(4)
C24 C31 1.512(4)
C25 C26 1.380(4)
